data_4086006
loop_
_publ_author_name
'Liu, Qing-Xiang'
'Huo, Ran'
'Liu, Jun'
'Wei, Qing'
'Zhao, Xiao-Jun'
'Zhao, Zhi-Xiang'

_publ_section_title
;
 NHC Tetranuclear Silver(I) Complexes and Intramolecular Extended \p--\p
 Interactions
;
_journal_issue 13
_journal_name_full Organometallics
_journal_page_first 3167
_journal_paper_doi 10.1021/acs.organomet.5b00188
_journal_volume 34
_journal_year 2015
_chemical_formula_moiety 'Hg I4, C22 H30 N5'
_chemical_formula_sum 'C22 H30 Hg I4 N5'
_chemical_formula_weight 1072.70
_space_group_crystal_system monoclinic
_space_group_IT_number 14
_space_group_name_Hall '-P 2yn'
_space_group_name_H-M_alt 'P 1 21/n 1'
_symmetry_space_group_name_Hall '-P 2yn'
_symmetry_space_group_name_H-M 'P 1 21/n 1'
_atom_sites_solution_hydrogens geom
_atom_sites_solution_primary direct
_audit_creation_date 2015-04-13
_audit_creation_method
;
Olex2 1.2
(compiled 2014.11.28 svn.r3106 for OlexSys, GUI svn.r4959)
;
_cell_angle_alpha 90
_cell_angle_beta 93.777(2)
_cell_angle_gamma 90
_cell_formula_units_Z 4
_cell_length_a 9.4478(11)
_cell_length_b 18.521(2)
_cell_length_c 17.671(2)
_cell_measurement_reflns_used 7059
_cell_measurement_temperature 296(2)
_cell_measurement_theta_max 27.77
_cell_measurement_theta_min 2.48
_cell_volume 3085.4(6)
_computing_molecular_graphics 'Olex2 (Dolomanov et al., 2009)'
_computing_publication_material 'Olex2 (Dolomanov et al., 2009)'
_computing_structure_refinement 'ShelXL (Sheldrick, 2008)'
_computing_structure_solution 'ShelXS (Sheldrick, 2008)'
_diffrn_ambient_temperature 296.15
_diffrn_measured_fraction_theta_full 0.999
_diffrn_measured_fraction_theta_max 0.999
_diffrn_measurement_device_type 'CCD area detector'
_diffrn_measurement_method 'phi and omega scans'
_diffrn_radiation_monochromator graphite
_diffrn_radiation_type MoK\a
_diffrn_radiation_wavelength 0.71073
_diffrn_reflns_av_R_equivalents 0.0455
_diffrn_reflns_av_unetI/netI 0.0500
_diffrn_reflns_laue_measured_fraction_full 0.999
_diffrn_reflns_laue_measured_fraction_max 0.999
_diffrn_reflns_limit_h_max 9
_diffrn_reflns_limit_h_min -11
_diffrn_reflns_limit_k_max 21
_diffrn_reflns_limit_k_min -22
_diffrn_reflns_limit_l_max 20
_diffrn_reflns_limit_l_min -21
_diffrn_reflns_number 15541
_diffrn_reflns_point_group_measured_fraction_full 0.999
_diffrn_reflns_point_group_measured_fraction_max 0.999
_diffrn_reflns_theta_full 25.008
_diffrn_reflns_theta_max 25.008
_diffrn_reflns_theta_min 1.595
_exptl_absorpt_coefficient_mu 9.009
_exptl_absorpt_correction_T_max 0.7457
_exptl_absorpt_correction_T_min 0.2597
_exptl_absorpt_correction_type multi-scan
_exptl_absorpt_process_details
;
SADABS-2012/1 (Bruker,2012) was used for absorption correction.
wR2(int) was 0.1400 before and 0.0586 after correction.
The Ratio of minimum to maximum transmission is 0.3483.
The \l/2 correction factor is 0.0015.
;
_exptl_crystal_colour yellow
_exptl_crystal_colour_primary yellow
_exptl_crystal_density_diffrn 2.309
_exptl_crystal_description block
_exptl_crystal_F_000 1956
_exptl_crystal_size_max 0.17
_exptl_crystal_size_mid 0.15
_exptl_crystal_size_min 0.14
_refine_diff_density_max 3.846
_refine_diff_density_min -2.790
_refine_diff_density_rms 0.245
_refine_ls_extinction_method none
_refine_ls_goodness_of_fit_ref 1.048
_refine_ls_hydrogen_treatment constr
_refine_ls_matrix_type full
_refine_ls_number_parameters 298
_refine_ls_number_reflns 5443
_refine_ls_number_restraints 109
_refine_ls_restrained_S_all 1.267
_refine_ls_R_factor_all 0.0743
_refine_ls_R_factor_gt 0.0653
_refine_ls_shift/su_max 0.001
_refine_ls_shift/su_mean 0.000
_refine_ls_structure_factor_coef Fsqd
_refine_ls_weighting_details 'w=1/[\s^2^(Fo^2^)+(0.0710P)^2^+70.3972P] where P=(Fo^2^+2Fc^2^)/3'
_refine_ls_weighting_scheme calc
_refine_ls_wR_factor_gt 0.1634
_refine_ls_wR_factor_ref 0.1705
_reflns_Friedel_coverage 0.000
_reflns_number_gt 4631
_reflns_number_total 5443
_reflns_threshold_expression 'I > 2\s(I)'
_cod_data_source_file om5b00188_si_002.cif
_cod_data_source_block n130817b
_cod_depositor_comments 'Adding full bibliography for 4086005--4086009.cif.'
_cod_database_code 4086006
_shelx_space_group_comment
;
The symmetry employed for this shelxl refinement is uniquely defined
by the following loop, which should always be used as a source of
symmetry information in preference to the above space-group names.
They are only intended as comments.
;
_shelx_estimated_absorpt_t_max 0.365
_shelx_estimated_absorpt_t_min 0.310
_olex2_refinement_description
;
1. Fixed Uiso
 At 1.2 times of:
  All C(H) groups, All C(H,H) groups
 At 1.5 times of:
  All C(H,H,H) groups
2. Restrained distances
 Hg1'-I1' = Hg1'-I2' = Hg1'-I3' = Hg1'-I4'
 2.73 with sigma of 0.02
 Hg1-I1 = Hg1-I2 = Hg1-I3 = Hg1-I4
 2.73 with sigma of 0.02
 C14-C15
 1.48 with sigma of 0.01
 N3-C14
 1.5 with sigma of 0.01
 C10-N2
 1.53 with sigma of 0.01
 C9-C10
 1.53 with sigma of 0.01
 N1-C9
 1.38 with sigma of 0.01
 I1'-I2' \\sim I1'-I3' \\sim I1'-I4' \\sim I2'-I3' \\sim I2'-I4' \\sim I3'-I4'
 with sigma of 0.01
 I1-I2 \\sim I1-I3 \\sim I1-I4 \\sim I2-I3 \\sim I2-I4 \\sim I3-I4
 with sigma of 0.01
3. Uiso/Uaniso restraints and constraints
C13 \\sim N2 \\sim C11 \\sim C12 \\sim N3: within 2A with sigma of 0.001 and
sigma for terminal atoms of 0.002
Uanis(C14) \\sim Ueq, Uanis(C15) \\sim Ueq: with sigma of 0.005 and sigma for
terminal atoms of 0.01
Uanis(C21) \\sim Ueq, Uanis(C22) \\sim Ueq, Uanis(C14) \\sim Ueq, Uanis(C15)
\\sim Ueq, Uanis(I2) \\sim Ueq, Uanis(I2') \\sim Ueq: with sigma of 0.005 and
sigma for terminal atoms of 0.01
Uanis(Hg1) = Uanis(Hg1')
Uanis(I1) = Uanis(I1')
Uanis(I2) = Uanis(I2')
Uanis(I3) = Uanis(I3')
Uanis(I4) = Uanis(I4')
4. Others
 Sof(Hg1')=Sof(I1')=Sof(I2')=Sof(I3')=Sof(I4')=1-FVAR(1)
 Sof(Hg1)=Sof(I1)=Sof(I2)=Sof(I3)=Sof(I4)=FVAR(1)
5.a Secondary CH2 refined with riding coordinates:
 C8(H8A,H8B), C9(H9A,H9B), C10(H10A,H10B), C14(H14A,H14B), C16(H16A,H16B),
 C17(H17A,H17B), C21(H21A,H21B)
5.b Aromatic/amide H refined with riding coordinates:
 C2(H2), C3(H3), C4(H4), C5(H5), C11(H11), C12(H12), C13(H13), C18(H18),
 C19(H19), C20(H20)
5.c Fitted pentagon refined as free rotating group:
 N2(C11,C12,N3,C13)
5.d Idealised Me refined as rotating group:
 C15(H15A,H15B,H15C), C22(H22A,H22B,H22C)
;
_shelx_shelxl_version_number 2014/7
_olex2_submission_special_instructions 'No special instructions were received'

loop_
_space_group_symop_operation_xyz
'x, y, z'
'-x+1/2, y+1/2, -z+1/2'
'-x, -y, -z'
'x-1/2, -y-1/2, z-1/2'

loop_
_atom_site_label
_atom_site_type_symbol
_atom_site_fract_x
_atom_site_fract_y
_atom_site_fract_z
_atom_site_U_iso_or_equiv
_atom_site_adp_type
_atom_site_occupancy
_atom_site_site_symmetry_order
_atom_site_calc_flag
_atom_site_refinement_flags_posn
_atom_site_refinement_flags_adp
_atom_site_refinement_flags_occupancy
_atom_site_disorder_assembly
_atom_site_disorder_group
Hg1 Hg 0.66140(7) 0.67852(4) 0.81500(4) 0.0355(2) Uani 0.8136(14) 1 d D . P A 1
I1 I 0.3924(2) 0.74306(14) 0.8185(2) 0.0464(4) Uani 0.8136(14) 1 d D . P A 1
I2 I 0.6945(3) 0.58881(8) 0.93782(9) 0.1030(7) Uani 0.8136(14) 1 d D U P A 1
I3 I 0.6582(3) 0.59884(12) 0.68169(12) 0.0420(5) Uani 0.8136(14) 1 d D . P A 1
I4 I 0.85131(12) 0.79261(6) 0.81662(6) 0.0475(3) Uani 0.8136(14) 1 d D . P A 1
Hg1' Hg 0.6517(4) 0.65033(19) 0.8328(2) 0.0355(2) Uani 0.1864(14) 1 d D . P A 2
I1' I 0.4189(11) 0.7460(6) 0.8165(9) 0.0464(4) Uani 0.1864(14) 1 d D . P A 2
I2' I 0.6062(11) 0.5498(3) 0.9363(4) 0.1030(7) Uani 0.1864(14) 1 d D U P A 2
I3' I 0.6736(14) 0.5873(7) 0.6908(5) 0.0420(5) Uani 0.1864(14) 1 d D . P A 2
I4' I 0.8884(5) 0.7332(3) 0.8683(3) 0.0475(3) Uani 0.1864(14) 1 d D . P A 2
N1 N 0.6684(10) 0.8334(5) 1.0816(6) 0.033(2) Uani 1 1 d D . . . .
C1 C 0.4147(11) 0.9385(6) 0.9836(6) 0.024(2) Uani 1 1 d . . . . .
C2 C 0.3209(12) 0.8784(6) 0.9673(6) 0.029(2) Uani 1 1 d . . . . .
H2 H 0.3570 0.8316 0.9694 0.034 Uiso 1 1 calc R . . . .
C3 C 0.1803(12) 0.8888(7) 0.9487(6) 0.033(3) Uani 1 1 d . . . . .
H3 H 0.1219 0.8491 0.9383 0.040 Uiso 1 1 calc R . . . .
C4 C 0.1233(12) 0.9572(7) 0.9452(7) 0.036(3) Uani 1 1 d . . . . .
H4 H 0.0271 0.9628 0.9317 0.043 Uiso 1 1 calc R . . . .
C5 C 0.2044(12) 1.0169(7) 0.9612(6) 0.033(3) Uani 1 1 d . . . . .
H5 H 0.1628 1.0625 0.9589 0.039 Uiso 1 1 calc R . . . .
C6 C 0.3543(11) 1.0100(6) 0.9815(6) 0.025(2) Uani 1 1 d . . . . .
C7 C 0.5606(11) 0.9292(6) 1.0025(6) 0.024(2) Uani 1 1 d . . . . .
C8 C 0.6278(12) 0.8558(6) 1.0038(7) 0.034(3) Uani 1 1 d . . . . .
H8A H 0.5616 0.8211 0.9805 0.041 Uiso 1 1 calc R . . . .
H8B H 0.7113 0.8568 0.9746 0.041 Uiso 1 1 calc R . . . .
C9 C 0.7478(12) 0.7689(6) 1.0836(9) 0.052(4) Uani 1 1 d D . . . .
H9A H 0.7016 0.7332 1.0503 0.062 Uiso 1 1 calc R . . . .
H9B H 0.7562 0.7496 1.1347 0.062 Uiso 1 1 calc R . . . .
C10 C 0.8944(12) 0.7870(7) 1.0571(12) 0.075(6) Uani 1 1 d D . . . .
H10A H 0.8838 0.8058 1.0058 0.090 Uiso 1 1 calc R . . . .
H10B H 0.9367 0.8246 1.0894 0.090 Uiso 1 1 calc R . . . .
N2 N 0.9917(14) 0.7240(6) 1.0586(7) 0.084(2) Uani 1 1 d D U . . .
C11 C 1.0503(16) 0.6861(7) 1.1232(5) 0.084(2) Uani 1 1 d G U . . .
H11 H 1.0310 0.6949 1.1733 0.101 Uiso 1 1 calc R . . . .
C12 C 1.1436(15) 0.6325(7) 1.0978(7) 0.084(2) Uani 1 1 d G U . . .
H12 H 1.1961 0.6000 1.1283 0.101 Uiso 1 1 calc R . . . .
N3 N 1.1427(14) 0.6372(7) 1.0175(7) 0.084(2) Uani 1 1 d DG U . . .
C13 C 1.0488(16) 0.6938(7) 0.9933(5) 0.084(2) Uani 1 1 d G U . . .
H13 H 1.0283 0.7085 0.9435 0.101 Uiso 1 1 calc R . . . .
C14 C 1.222(3) 0.5970(15) 0.9598(14) 0.135(10) Uani 1 1 d D U . . .
H14A H 1.2730 0.6313 0.9302 0.162 Uiso 1 1 calc R . . . .
H14B H 1.2913 0.5654 0.9858 0.162 Uiso 1 1 calc R . . . .
C15 C 1.126(3) 0.5537(17) 0.9084(18) 0.142(11) Uani 1 1 d D U . . .
H15A H 1.0704 0.5853 0.8753 0.213 Uiso 1 1 calc GR . . . .
H15B H 1.0646 0.5254 0.9377 0.213 Uiso 1 1 calc GR . . . .
H15C H 1.1813 0.5222 0.8787 0.213 Uiso 1 1 calc GR . . . .
C16 C 0.5441(13) 0.8272(6) 1.1271(7) 0.036(3) Uani 1 1 d . . . . .
H16A H 0.5093 0.7779 1.1248 0.043 Uiso 1 1 calc R . . . .
H16B H 0.4692 0.8584 1.1058 0.043 Uiso 1 1 calc R . . . .
C17 C 0.5798(14) 0.8480(7) 1.2094(7) 0.040(3) Uani 1 1 d . . . . .
H17A H 0.4969 0.8412 1.2382 0.048 Uiso 1 1 calc R . . . .
H17B H 0.6545 0.8167 1.2308 0.048 Uiso 1 1 calc R . . . .
C18 C 0.5408(16) 0.9837(7) 1.2044(8) 0.048(3) Uani 1 1 d . . . . .
H18 H 0.4436 0.9833 1.1920 0.058 Uiso 1 1 calc R . . . .
C19 C 0.6237(18) 1.0428(8) 1.2148(8) 0.051(4) Uani 1 1 d . . . . .
H19 H 0.5948 1.0908 1.2119 0.061 Uiso 1 1 calc R . . . .
C20 C 0.7591(14) 0.9451(7) 1.2299(7) 0.041(3) Uani 1 1 d . . . . .
H20 H 0.8376 0.9151 1.2381 0.049 Uiso 1 1 calc R . . . .
C21 C 0.8866(17) 1.0628(9) 1.2477(9) 0.056(4) Uani 1 1 d . U . . .
H21A H 0.9704 1.0361 1.2355 0.067 Uiso 1 1 calc R . . . .
H21B H 0.8801 1.1053 1.2155 0.067 Uiso 1 1 calc R . . . .
C22 C 0.903(2) 1.0854(12) 1.3264(11) 0.084(6) Uani 1 1 d . U . . .
H22A H 0.8136 1.1034 1.3417 0.126 Uiso 1 1 calc GR . . . .
H22B H 0.9728 1.1229 1.3319 0.126 Uiso 1 1 calc GR . . . .
H22C H 0.9320 1.0450 1.3576 0.126 Uiso 1 1 calc GR . . . .
N4 N 0.6268(11) 0.9241(6) 1.2156(6) 0.038(2) Uani 1 1 d . . . . .
N5 N 0.7603(13) 1.0174(6) 1.2307(6) 0.042(3) Uani 1 1 d . . . . .

loop_
_atom_site_aniso_label
_atom_site_aniso_U_11
_atom_site_aniso_U_22
_atom_site_aniso_U_33
_atom_site_aniso_U_23
_atom_site_aniso_U_13
_atom_site_aniso_U_12
Hg1 0.0430(3) 0.0272(4) 0.0344(4) -0.0062(3) -0.0127(3) 0.0007(3)
I1 0.0467(10) 0.0436(6) 0.0468(6) -0.0221(4) -0.0129(8) 0.0061(7)
I2 0.212(2) 0.0347(8) 0.0567(9) 0.0086(7) -0.0354(11) 0.0078(9)
I3 0.0319(8) 0.0514(10) 0.0415(7) -0.0235(6) -0.0071(6) 0.0033(7)
I4 0.0516(6) 0.0474(6) 0.0428(6) -0.0174(5) -0.0025(5) -0.0161(5)
Hg1' 0.0430(3) 0.0272(4) 0.0344(4) -0.0062(3) -0.0127(3) 0.0007(3)
I1' 0.0467(10) 0.0436(6) 0.0468(6) -0.0221(4) -0.0129(8) 0.0061(7)
I2' 0.212(2) 0.0347(8) 0.0567(9) 0.0086(7) -0.0354(11) 0.0078(9)
I3' 0.0319(8) 0.0514(10) 0.0415(7) -0.0235(6) -0.0071(6) 0.0033(7)
I4' 0.0516(6) 0.0474(6) 0.0428(6) -0.0174(5) -0.0025(5) -0.0161(5)
N1 0.035(5) 0.026(5) 0.036(6) -0.010(4) -0.012(4) 0.008(4)
C1 0.026(5) 0.033(6) 0.012(5) -0.006(4) -0.003(4) -0.002(4)
C2 0.040(6) 0.032(6) 0.014(5) -0.004(4) 0.003(4) -0.003(5)
C3 0.034(6) 0.044(7) 0.021(6) -0.007(5) 0.000(5) -0.011(5)
C4 0.018(5) 0.058(8) 0.030(6) -0.001(6) -0.001(5) 0.000(5)
C5 0.029(6) 0.043(7) 0.026(6) -0.006(5) 0.004(5) 0.009(5)
C6 0.024(5) 0.034(6) 0.017(5) -0.005(4) 0.004(4) 0.001(4)
C7 0.027(5) 0.030(6) 0.014(5) -0.008(4) 0.001(4) 0.005(4)
C8 0.027(6) 0.033(6) 0.042(7) -0.014(5) 0.000(5) 0.005(5)
C9 0.054(8) 0.024(6) 0.073(10) -0.018(6) -0.028(7) 0.013(6)
C10 0.045(9) 0.051(9) 0.126(17) -0.037(10) -0.025(9) 0.022(7)
N2 0.101(5) 0.067(5) 0.082(5) -0.003(4) 0.001(5) 0.037(4)
C11 0.101(5) 0.068(5) 0.082(5) -0.003(4) 0.001(5) 0.037(4)
C12 0.101(5) 0.068(5) 0.083(5) -0.003(4) 0.001(5) 0.037(4)
N3 0.101(5) 0.068(5) 0.083(5) -0.003(4) 0.001(5) 0.037(4)
C13 0.101(5) 0.067(5) 0.082(5) -0.003(4) 0.001(5) 0.037(4)
C14 0.136(11) 0.133(11) 0.136(11) 0.002(5) 0.014(5) 0.005(5)
C15 0.148(14) 0.143(14) 0.135(14) -0.003(9) 0.016(9) 0.019(9)
C16 0.042(7) 0.027(6) 0.037(7) 0.002(5) -0.012(5) -0.004(5)
C17 0.045(7) 0.042(7) 0.031(7) 0.010(6) -0.009(5) -0.005(6)
C18 0.053(8) 0.041(8) 0.049(8) 0.002(6) -0.005(7) 0.001(6)
C19 0.080(11) 0.038(8) 0.035(8) -0.003(6) -0.005(7) -0.001(7)
C20 0.045(7) 0.049(8) 0.027(6) -0.008(6) -0.006(5) -0.005(6)
C21 0.058(5) 0.055(5) 0.056(5) -0.005(4) 0.004(4) -0.012(4)
C22 0.094(9) 0.089(9) 0.068(8) -0.007(7) 0.006(7) -0.027(8)
N4 0.045(6) 0.037(6) 0.030(5) 0.001(4) -0.005(5) -0.006(5)
N5 0.063(7) 0.034(6) 0.028(6) -0.005(4) 0.004(5) -0.017(5)

loop_
_atom_type_symbol
_atom_type_description
_atom_type_scat_dispersion_real
_atom_type_scat_dispersion_imag
_atom_type_scat_source
C C 0.0033 0.0016 'International Tables Vol C Tables 4.2.6.8 and 6.1.1.4'
H H 0.0000 0.0000 'International Tables Vol C Tables 4.2.6.8 and 6.1.1.4'
N N 0.0061 0.0033 'International Tables Vol C Tables 4.2.6.8 and 6.1.1.4'
I I -0.4742 1.8119 'International Tables Vol C Tables 4.2.6.8 and 6.1.1.4'
Hg Hg -2.3894 9.2266 'International Tables Vol C Tables 4.2.6.8 and 6.1.1.4'

loop_
_geom_angle_atom_site_label_1
_geom_angle_atom_site_label_2
_geom_angle_atom_site_label_3
_geom_angle
_geom_angle_site_symmetry_1
I2 Hg1 I1 107.27(9) .
I2 Hg1 I3 110.16(6) .
I2 Hg1 I4 114.52(6) .
I3 Hg1 I1 106.55(6) .
I4 Hg1 I1 105.14(6) .
I4 Hg1 I3 112.63(6) .
I2' Hg1' I1' 110.4(3) .
I2' Hg1' I3' 110.5(3) .
I2' Hg1' I4' 113.5(2) .
I3' Hg1' I1' 105.9(3) .
I4' Hg1' I1' 106.8(3) .
I4' Hg1' I3' 109.4(3) .
C8 N1 C16 111.5(9) .
C9 N1 C8 111.7(10) .
C9 N1 C16 111.4(10) .
C6 C1 C2 117.9(10) .
C7 C1 C2 122.2(10) .
C7 C1 C6 119.9(10) .
C1 C2 H2 119.5 .
C3 C2 C1 121.1(11) .
C3 C2 H2 119.5 .
C2 C3 H3 119.5 .
C2 C3 C4 121.0(11) .
C4 C3 H3 119.5 .
C3 C4 H4 119.2 .
C5 C4 C3 121.6(11) .
C5 C4 H4 119.2 .
C4 C5 H5 119.8 .
C4 C5 C6 120.5(11) .
C6 C5 H5 119.8 .
C1 C6 C5 117.9(10) .
C7 C6 C1 120.8(10) 3_677
C7 C6 C5 121.2(10) 3_677
C1 C7 C8 121.4(10) .
C6 C7 C1 119.3(10) 3_677
C6 C7 C8 119.3(10) 3_677
N1 C8 C7 110.9(9) .
N1 C8 H8A 109.5 .
N1 C8 H8B 109.5 .
C7 C8 H8A 109.5 .
C7 C8 H8B 109.5 .
H8A C8 H8B 108.1 .
N1 C9 H9A 110.2 .
N1 C9 H9B 110.2 .
N1 C9 C10 107.4(9) .
H9A C9 H9B 108.5 .
C10 C9 H9A 110.2 .
C10 C9 H9B 110.2 .
C9 C10 H10A 108.9 .
C9 C10 H10B 108.9 .
H10A C10 H10B 107.7 .
N2 C10 C9 113.3(11) .
N2 C10 H10A 108.9 .
N2 C10 H10B 108.9 .
C11 N2 C10 127.6(11) .
C11 N2 C13 108.0 .
C13 N2 C10 124.3(11) .
N2 C11 H11 126.0 .
C12 C11 N2 108.0 .
C12 C11 H11 126.0 .
C11 C12 H12 126.0 .
C11 C12 N3 108.0 .
N3 C12 H12 126.0 .
C12 N3 C13 108.0 .
C12 N3 C14 132.6(15) .
C13 N3 C14 119.4(15) .
N2 C13 N3 108.0 .
N2 C13 H13 126.0 .
N3 C13 H13 126.0 .
N3 C14 H14A 109.2 .
N3 C14 H14B 109.2 .
H14A C14 H14B 107.9 .
C15 C14 N3 112(2) .
C15 C14 H14A 109.2 .
C15 C14 H14B 109.2 .
C14 C15 H15A 109.5 .
C14 C15 H15B 109.5 .
C14 C15 H15C 109.5 .
H15A C15 H15B 109.5 .
H15A C15 H15C 109.5 .
H15B C15 H15C 109.5 .
N1 C16 H16A 109.3 .
N1 C16 H16B 109.3 .
N1 C16 C17 111.6(10) .
H16A C16 H16B 108.0 .
C17 C16 H16A 109.3 .
C17 C16 H16B 109.3 .
C16 C17 H17A 109.4 .
C16 C17 H17B 109.4 .
H17A C17 H17B 108.0 .
N4 C17 C16 111.0(10) .
N4 C17 H17A 109.4 .
N4 C17 H17B 109.4 .
C19 C18 H18 126.3 .
C19 C18 N4 107.4(13) .
N4 C18 H18 126.3 .
C18 C19 H19 127.0 .
C18 C19 N5 106.0(13) .
N5 C19 H19 127.0 .
N4 C20 H20 126.1 .
N4 C20 N5 107.8(12) .
N5 C20 H20 126.1 .
H21A C21 H21B 107.8 .
C22 C21 H21A 109.0 .
C22 C21 H21B 109.0 .
C22 C21 N5 113.0(14) .
N5 C21 H21A 109.0 .
N5 C21 H21B 109.0 .
C21 C22 H22A 109.5 .
C21 C22 H22B 109.5 .
C21 C22 H22C 109.5 .
H22A C22 H22B 109.5 .
H22A C22 H22C 109.5 .
H22B C22 H22C 109.5 .
C18 N4 C17 125.6(11) .
C20 N4 C17 124.9(11) .
C20 N4 C18 109.5(12) .
C19 N5 C21 125.3(12) .
C20 N5 C19 109.3(11) .
C20 N5 C21 125.4(13) .

loop_
_geom_bond_atom_site_label_1
_geom_bond_atom_site_label_2
_geom_bond_distance
_geom_bond_site_symmetry_2
Hg1 I1 2.813(2) .
Hg1 I2 2.7348(16) .
Hg1 I3 2.778(2) .
Hg1 I4 2.7710(13) .
Hg1' I1' 2.825(10) .
Hg1' I2' 2.664(7) .
Hg1' I3' 2.788(10) .
Hg1' I4' 2.750(5) .
N1 C8 1.463(16) .
N1 C9 1.410(8) .
N1 C16 1.470(17) .
C1 C2 1.441(15) .
C1 C6 1.441(15) .
C1 C7 1.408(15) .
C2 H2 0.9300 .
C2 C3 1.360(17) .
C3 H3 0.9300 .
C3 C4 1.376(18) .
C4 H4 0.9300 .
C4 C5 1.365(18) .
C5 H5 0.9300 .
C5 C6 1.444(16) .
C6 C7 1.401(15) 3_677
C7 C6 1.401(15) 3_677
C7 C8 1.500(15) .
C8 H8A 0.9700 .
C8 H8B 0.9700 .
C9 H9A 0.9700 .
C9 H9B 0.9700 .
C9 C10 1.528(10) .
C10 H10A 0.9700 .
C10 H10B 0.9700 .
C10 N2 1.484(9) .
N2 C11 1.4200 .
N2 C13 1.4200 .
C11 H11 0.9300 .
C11 C12 1.4200 .
C12 H12 0.9300 .
C12 N3 1.4200 .
N3 C13 1.4200 .
N3 C14 1.503(10) .
C13 H13 0.9300 .
C14 H14A 0.9700 .
C14 H14B 0.9700 .
C14 C15 1.478(10) .
C15 H15A 0.9600 .
C15 H15B 0.9600 .
C15 H15C 0.9600 .
C16 H16A 0.9700 .
C16 H16B 0.9700 .
C16 C17 1.521(17) .
C17 H17A 0.9700 .
C17 H17B 0.9700 .
C17 N4 1.479(16) .
C18 H18 0.9300 .
C18 C19 1.35(2) .
C18 N4 1.378(18) .
C19 H19 0.9300 .
C19 N5 1.39(2) .
C20 H20 0.9300 .
C20 N4 1.318(17) .
C20 N5 1.338(17) .
C21 H21A 0.9700 .
C21 H21B 0.9700 .
C21 C22 1.45(2) .
C21 N5 1.475(18) .
C22 H22A 0.9600 .
C22 H22B 0.9600 .
C22 H22C 0.9600 .

loop_
_geom_torsion_atom_site_label_1
_geom_torsion_atom_site_label_2
_geom_torsion_atom_site_label_3
_geom_torsion_atom_site_label_4
_geom_torsion
_geom_torsion_site_symmetry_1
_geom_torsion_site_symmetry_4
N1 C9 C10 N2 178.2(13) . .
N1 C16 C17 N4 61.7(13) . .
C1 C2 C3 C4 -0.2(17) . .
C1 C7 C8 N1 -109.3(11) . .
C2 C1 C6 C5 -1.6(14) . .
C2 C1 C6 C7 179.5(9) . 3_677
C2 C1 C7 C6 -179.4(9) . 3_677
C2 C1 C7 C8 2.3(16) . .
C2 C3 C4 C5 -0.9(18) . .
C3 C4 C5 C6 0.7(18) . .
C4 C5 C6 C1 0.6(16) . .
C4 C5 C6 C7 179.5(10) . 3_677
C6 C1 C2 C3 1.5(15) . .
C6 C1 C7 C6 -0.5(16) . 3_677
C6 C1 C7 C8 -178.8(10) . .
C6 C7 C8 N1 72.4(13) 3_677 .
C7 C1 C2 C3 -179.6(10) . .
C7 C1 C6 C5 179.4(9) . .
C7 C1 C6 C7 0.5(16) . 3_677
C8 N1 C9 C10 72.0(14) . .
C8 N1 C16 C17 -146.3(10) . .
C9 N1 C8 C7 -172.4(10) . .
C9 N1 C16 C17 88.2(12) . .
C9 C10 N2 C11 -67.2(19) . .
C9 C10 N2 C13 116.6(15) . .
C10 N2 C11 C12 -176.7(16) . .
C10 N2 C13 N3 176.8(16) . .
N2 C11 C12 N3 0.0 . .
C11 N2 C13 N3 0.0 . .
C11 C12 N3 C13 0.0 . .
C11 C12 N3 C14 178(2) . .
C12 N3 C13 N2 0.0 . .
C12 N3 C14 C15 115(3) . .
C13 N2 C11 C12 0.0 . .
C13 N3 C14 C15 -67(3) . .
C14 N3 C13 N2 -178.1(19) . .
C16 N1 C8 C7 62.3(12) . .
C16 N1 C9 C10 -162.6(11) . .
C16 C17 N4 C18 71.9(16) . .
C16 C17 N4 C20 -105.2(14) . .
C18 C19 N5 C20 -0.1(16) . .
C18 C19 N5 C21 -178.7(13) . .
C19 C18 N4 C17 -179.6(12) . .
C19 C18 N4 C20 -2.1(16) . .
C22 C21 N5 C19 83(2) . .
C22 C21 N5 C20 -95.5(19) . .
N4 C18 C19 N5 1.3(16) . .
N4 C20 N5 C19 -1.2(15) . .
N4 C20 N5 C21 177.5(12) . .
N5 C20 N4 C17 179.5(11) . .
N5 C20 N4 C18 2.0(15) . .
